data_7715454
loop_
_publ_author_name
'Shukla, Pooja'
'Tarannum, Ibtesham'
'Roy, Soumalya'
'Rajput, Amit'
'Lama, Prem'
'Singh, Saurabh Kumar'
'K&#x142;ak, Julia'
'Lee, Junseong'
'Das, Sourav'

_publ_section_title
;
 Effect of diamagnetic Zn(II) ions on the SMM properties of a series of
 trinuclear ZnDy<sub>2</sub> and tetranuclear Zn<sub>2</sub>Dy<sub>2</sub>
 (Ln<sup>III</sup> = Dy, Tb, Gd) complexes: combined experimental and
 theoretical studies.
;
_journal_issue 16
_journal_name_full 'Dalton transactions (Cambridge, England : 2003)'
_journal_page_first 7053
_journal_page_last 7066
_journal_paper_doi 10.1039/d4dt00417e
_journal_volume 53
_journal_year 2024
_chemical_formula_sum 'C74 H63 Gd2 N13 O25 Zn2'
_chemical_formula_weight 1979.61
_space_group_crystal_system monoclinic
_space_group_IT_number 15
_space_group_name_Hall '-C 2yc'
_space_group_name_H-M_alt 'C 1 2/c 1'
_atom_sites_solution_hydrogens geom
_atom_sites_solution_primary direct
_atom_sites_solution_secondary difmap
_audit_creation_method SHELXL-2018/3
_audit_update_record
;
2022-08-04 deposited with the CCDC.	2024-03-18 downloaded from the CCDC.
;
_cell_angle_alpha 90
_cell_angle_beta 118.758(2)
_cell_angle_gamma 90
_cell_formula_units_Z 4
_cell_length_a 36.348(2)
_cell_length_b 12.6844(7)
_cell_length_c 19.8980(11)
_cell_measurement_reflns_used 9938
_cell_measurement_temperature 100(2)
_cell_measurement_theta_max 26.01
_cell_measurement_theta_min 2.50
_cell_volume 8042.5(8)
_computing_cell_refinement 'Bruker SAINT'
_computing_data_collection 'Bruker APEX3'
_computing_data_reduction 'Bruker SAINT'
_computing_structure_refinement 'SHELXL-2018/3 (Sheldrick, 2018)'
_computing_structure_solution 'SHELXT 2018/2 (Sheldrick, 2018)'
_diffrn_ambient_temperature 100(2)
_diffrn_measured_fraction_theta_full 0.998
_diffrn_measured_fraction_theta_max 0.998
_diffrn_measurement_device_type 'Bruker APEX-III Photon detector'
_diffrn_measurement_method '\f and \w scans'
_diffrn_radiation_type MoK\a
_diffrn_radiation_wavelength 0.71073
_diffrn_reflns_av_R_equivalents 0.0513
_diffrn_reflns_av_unetI/netI 0.0313
_diffrn_reflns_Laue_measured_fraction_full 0.998
_diffrn_reflns_Laue_measured_fraction_max 0.998
_diffrn_reflns_limit_h_max 43
_diffrn_reflns_limit_h_min -43
_diffrn_reflns_limit_k_max 15
_diffrn_reflns_limit_k_min -15
_diffrn_reflns_limit_l_max 23
_diffrn_reflns_limit_l_min -23
_diffrn_reflns_number 48852
_diffrn_reflns_point_group_measured_fraction_full 0.998
_diffrn_reflns_point_group_measured_fraction_max 0.998
_diffrn_reflns_theta_full 25.000
_diffrn_reflns_theta_max 25.000
_diffrn_reflns_theta_min 2.337
_exptl_absorpt_coefficient_mu 2.302
_exptl_absorpt_correction_T_max 0.7453
_exptl_absorpt_correction_T_min 0.6581
_exptl_absorpt_correction_type multi-scan
_exptl_absorpt_process_details SADABS
_exptl_crystal_colour colorless
_exptl_crystal_density_diffrn 1.635
_exptl_crystal_description block
_exptl_crystal_F_000 3944
_exptl_crystal_size_max 0.245
_exptl_crystal_size_mid 0.213
_exptl_crystal_size_min 0.164
_refine_diff_density_max 2.286
_refine_diff_density_min -0.591
_refine_diff_density_rms 0.122
_refine_ls_extinction_method none
_refine_ls_goodness_of_fit_ref 1.037
_refine_ls_hydrogen_treatment constr
_refine_ls_matrix_type full
_refine_ls_number_parameters 527
_refine_ls_number_reflns 7065
_refine_ls_number_restraints 0
_refine_ls_restrained_S_all 1.037
_refine_ls_R_factor_all 0.0548
_refine_ls_R_factor_gt 0.0415
_refine_ls_shift/su_max 0.001
_refine_ls_shift/su_mean 0.000
_refine_ls_structure_factor_coef Fsqd
_refine_ls_weighting_details 'w=1/[\s^2^(Fo^2^)+(0.0546P)^2^+89.4885P] where P=(Fo^2^+2Fc^2^)/3'
_refine_ls_weighting_scheme calc
_refine_ls_wR_factor_gt 0.1108
_refine_ls_wR_factor_ref 0.1232
_reflns_Friedel_coverage 0.000
_reflns_number_gt 5698
_reflns_number_total 7065
_reflns_threshold_expression 'I > 2\s(I)'
_cod_data_source_file d4dt00417e2.cif
_cod_data_source_block ZnGd_sq
_cod_depositor_comments 'Adding full bibliography for 7715451--7715456.cif.'
_cod_original_cell_volume 8042.4(8)
_cod_original_sg_symbol_H-M 'C 2/c'
_cod_database_code 7715454
_shelx_shelxl_version_number 2018/3
_shelx_space_group_comment
;
The symmetry employed for this shelxl refinement is uniquely defined
by the following loop, which should always be used as a source of
symmetry information in preference to the above space-group names.
They are only intended as comments.
;
_shelx_estimated_absorpt_t_min 0.602
_shelx_estimated_absorpt_t_max 0.704

loop_
_space_group_symop_operation_xyz
'x, y, z'
'-x, y, -z+1/2'
'x+1/2, y+1/2, z'
'-x+1/2, y+1/2, -z+1/2'
'-x, -y, -z'
'x, -y, z-1/2'
'-x+1/2, -y+1/2, -z'
'x+1/2, -y+1/2, z-1/2'

loop_
_atom_site_label
_atom_site_type_symbol
_atom_site_fract_x
_atom_site_fract_y
_atom_site_fract_z
_atom_site_U_iso_or_equiv
_atom_site_adp_type
_atom_site_occupancy
_atom_site_site_symmetry_order
_atom_site_calc_flag
_atom_site_refinement_flags_posn
_atom_site_refinement_flags_adp
_atom_site_refinement_flags_occupancy
_atom_site_disorder_assembly
_atom_site_disorder_group
Gd1 Gd 0.42021(2) 0.74915(2) 0.24690(2) 0.02914(11) Uani 1 1 d . . . . .
Zn1 Zn 0.35181(2) 0.56385(5) 0.26183(4) 0.02777(17) Uani 1 1 d . . . . .
O1 O 0.37625(14) 0.8613(4) 0.1412(3) 0.0464(11) Uani 1 1 d . . . . .
H1 H 0.389059 0.916213 0.127277 0.056 Uiso 1 1 calc R U . . .
O2 O 0.35537(12) 0.6676(3) 0.1832(2) 0.0315(9) Uani 1 1 d . . . . .
O3 O 0.49010(13) 0.7097(4) 0.3530(3) 0.0397(10) Uani 1 1 d . . . . .
H3 H 0.513134 0.752918 0.360525 0.048 Uiso 1 1 calc R U . . .
O4 O 0.41081(12) 0.6351(3) 0.3279(2) 0.0277(8) Uani 1 1 d . . . . .
O5 O 0.42617(16) 0.6775(4) 0.1372(3) 0.0498(12) Uani 1 1 d . . . . .
O6 O 0.43981(16) 0.5656(4) 0.2254(3) 0.0491(12) Uani 1 1 d . . . . .
O7 O 0.42594(17) 0.5110(5) 0.1117(3) 0.0620(15) Uani 1 1 d . . . . .
O8 O 0.37020(16) 0.8461(4) 0.2828(3) 0.0552(13) Uani 1 1 d . . . . .
O9 O 0.43531(16) 0.8853(4) 0.3425(3) 0.0568(14) Uani 1 1 d . . . . .
O10 O 0.3929(2) 0.9562(5) 0.3777(4) 0.0816(19) Uani 1 1 d . . . . .
O12A O 0.226489 0.229930 -0.018311 0.077(7) Uiso 0.25 1 d . . P A 1
O14 O 0.167510 0.307549 -0.018630 0.089(4) Uiso 0.5 1 d . . P A .
N1 N 0.35953(14) 0.4501(4) 0.1910(2) 0.0290(11) Uani 1 1 d . . . . .
N2 N 0.36853(14) 0.4200(4) 0.3318(2) 0.0280(11) Uani 1 1 d . . . . .
N3 N 0.33528(14) 0.6498(4) 0.3350(3) 0.0313(11) Uani 1 1 d . . . . .
N4 N 0.28373(15) 0.5480(4) 0.2053(3) 0.0346(12) Uani 1 1 d . . . . .
N5 N 0.43167(16) 0.5850(5) 0.1581(3) 0.0389(13) Uani 1 1 d . . . . .
N6 N 0.3988(2) 0.8968(4) 0.3346(3) 0.0501(14) Uani 1 1 d . . . . .
N7 N 0.199040 0.294860 -0.019971 0.0501(14) Uani 0.5 1 d . . P . .
C1 C 0.3310(2) 0.8490(6) 0.0975(4) 0.0496(18) Uani 1 1 d . . . . .
H1A H 0.319177 0.904895 0.057984 0.060 Uiso 1 1 calc R U . . .
H1B H 0.318711 0.856817 0.132041 0.060 Uiso 1 1 calc R U . . .
C2 C 0.3196(2) 0.7425(5) 0.0593(4) 0.0386(15) Uani 1 1 d . . . . .
C3 C 0.2963(2) 0.7287(6) -0.0195(4) 0.0468(18) Uani 1 1 d . . . . .
H3A H 0.286618 0.789534 -0.051225 0.056 Uiso 1 1 calc R U . . .
C4 C 0.2867(2) 0.6309(6) -0.0539(4) 0.0434(17) Uani 1 1 d . . . . .
C5 C 0.2612(2) 0.6206(8) -0.1405(4) 0.059(2) Uani 1 1 d . . . . .
H5A H 0.279424 0.633031 -0.163367 0.088 Uiso 1 1 calc R U . . .
H5B H 0.238477 0.672576 -0.160196 0.088 Uiso 1 1 calc R U . . .
H5C H 0.249315 0.549473 -0.153684 0.088 Uiso 1 1 calc R U . . .
C6 C 0.30239(19) 0.5446(6) -0.0068(3) 0.0397(15) Uani 1 1 d . . . . .
H6 H 0.297173 0.476481 -0.029304 0.048 Uiso 1 1 calc R U . . .
C7 C 0.32590(18) 0.5531(5) 0.0738(3) 0.0332(14) Uani 1 1 d . . . . .
C8 C 0.33393(17) 0.6540(5) 0.1075(3) 0.0322(13) Uani 1 1 d . . . . .
C9 C 0.34251(18) 0.4576(5) 0.1169(3) 0.0341(14) Uani 1 1 d . . . . .
H9 H 0.340915 0.395337 0.089131 0.041 Uiso 1 1 calc R U . . .
C10 C 0.37767(17) 0.3537(5) 0.2278(3) 0.0313(13) Uani 1 1 d . . . . .
C11 C 0.3915(2) 0.2747(6) 0.1982(4) 0.0427(16) Uani 1 1 d . . . . .
H11 H 0.389027 0.283063 0.148780 0.051 Uiso 1 1 calc R U . . .
C12 C 0.4090(2) 0.1829(6) 0.2391(4) 0.0497(18) Uani 1 1 d . . . . .
H12 H 0.417994 0.129446 0.216872 0.060 Uiso 1 1 calc R U . . .
C13 C 0.4135(2) 0.1676(6) 0.3104(4) 0.0461(17) Uani 1 1 d . . . . .
H13 H 0.425819 0.104452 0.337741 0.055 Uiso 1 1 calc R U . . .
C14 C 0.39976(18) 0.2459(5) 0.3435(4) 0.0342(14) Uani 1 1 d . . . . .
C15 C 0.40167(19) 0.2354(5) 0.4158(4) 0.0387(15) Uani 1 1 d . . . . .
H15 H 0.413344 0.173536 0.445405 0.046 Uiso 1 1 calc R U . . .
C16 C 0.38697(18) 0.3128(5) 0.4428(3) 0.0367(15) Uani 1 1 d . . . . .
H16 H 0.387378 0.304893 0.490592 0.044 Uiso 1 1 calc R U . . .
C17 C 0.37096(18) 0.4058(5) 0.3993(3) 0.0330(13) Uani 1 1 d . . . . .
H17 H 0.361499 0.460581 0.419805 0.040 Uiso 1 1 calc R U . . .
C18 C 0.38246(16) 0.3405(5) 0.3030(3) 0.0292(13) Uani 1 1 d . . . . .
C19 C 0.49715(19) 0.6219(5) 0.4045(4) 0.0426(16) Uani 1 1 d . . . . .
H19A H 0.527440 0.615937 0.441463 0.051 Uiso 1 1 calc R U . . .
H19B H 0.487933 0.555460 0.374900 0.051 Uiso 1 1 calc R U . . .
C20 C 0.47297(17) 0.6397(5) 0.4465(3) 0.0316(13) Uani 1 1 d . . . . .
C21 C 0.49291(19) 0.6513(5) 0.5256(3) 0.0369(14) Uani 1 1 d . . . . .
H21 H 0.522646 0.646791 0.553558 0.044 Uiso 1 1 calc R U . . .
C22 C 0.4705(2) 0.6695(5) 0.5657(3) 0.0389(15) Uani 1 1 d . . . . .
C23 C 0.4923(2) 0.6806(7) 0.6519(4) 0.057(2) Uani 1 1 d . . . . .
H23A H 0.498811 0.755014 0.665786 0.086 Uiso 1 1 calc R U . . .
H23B H 0.518423 0.639653 0.674425 0.086 Uiso 1 1 calc R U . . .
H23C H 0.473932 0.654283 0.671451 0.086 Uiso 1 1 calc R U . . .
C24 C 0.42758(19) 0.6771(5) 0.5227(3) 0.0348(14) Uani 1 1 d . . . . .
H24 H 0.411783 0.690839 0.548304 0.042 Uiso 1 1 calc R U . . .
C25 C 0.40603(18) 0.6655(5) 0.4427(3) 0.0291(12) Uani 1 1 d . . . . .
C26 C 0.42901(17) 0.6456(4) 0.4039(3) 0.0270(12) Uani 1 1 d . . . . .
C27 C 0.36095(18) 0.6728(5) 0.4054(3) 0.0311(13) Uani 1 1 d . . . . .
H27 H 0.348943 0.696976 0.435757 0.037 Uiso 1 1 calc R U . . .
C28 C 0.29145(19) 0.6596(5) 0.3077(4) 0.0424(16) Uani 1 1 d . . . . .
C29 C 0.2735(3) 0.7204(8) 0.3409(6) 0.081(3) Uani 1 1 d . . . . .
H29 H 0.290577 0.763044 0.384062 0.097 Uiso 1 1 calc R U . . .
C30 C 0.2294(3) 0.7195(11) 0.3104(8) 0.116(5) Uani 1 1 d . . . . .
H30 H 0.217126 0.760385 0.334354 0.139 Uiso 1 1 calc R U . . .
C31 C 0.2043(3) 0.6613(9) 0.2474(7) 0.092(4) Uani 1 1 d . . . . .
H31 H 0.174854 0.660699 0.228773 0.111 Uiso 1 1 calc R U . . .
C32 C 0.2212(2) 0.6032(6) 0.2104(5) 0.056(2) Uani 1 1 d . . . . .
C33 C 0.1971(2) 0.5428(7) 0.1442(5) 0.066(3) Uani 1 1 d . . . . .
H33 H 0.167447 0.540448 0.123123 0.080 Uiso 1 1 calc R U . . .
C34 C 0.2153(2) 0.4885(8) 0.1105(4) 0.061(2) Uani 1 1 d . . . . .
H34 H 0.199112 0.447280 0.065969 0.074 Uiso 1 1 calc R U . . .
C35 C 0.2592(2) 0.4942(7) 0.1429(4) 0.0512(19) Uani 1 1 d . . . . .
H35 H 0.272057 0.456835 0.118266 0.061 Uiso 1 1 calc R U . . .
C36 C 0.26553(19) 0.6028(5) 0.2398(4) 0.0404(15) Uani 1 1 d . . . . .
C37 C 0.500000 0.9015(7) 0.250000 0.043(2) Uani 1 2 d S T P . .
C38 C 0.4909(5) 1.0081(11) 0.2643(11) 0.057(4) Uani 0.5 1 d . . P . .
H38A H 0.510281 1.027621 0.317476 0.086 Uiso 0.5 1 calc R U P . .
H38B H 0.461990 1.011744 0.255399 0.086 Uiso 0.5 1 calc R U P . .
H38C H 0.494357 1.057026 0.229543 0.086 Uiso 0.5 1 calc R U P . .
O11A O 0.4757(3) 0.8277(7) 0.2349(5) 0.034(2) Uani 0.5 1 d . . P . .
O13A O 0.221560 0.377500 -0.015821 0.052(5) Uiso 0.25 1 d . . P A 1
O11B O 0.540300 0.883841 0.269300 0.033(2) Uani 0.5 1 d . . P . .
O13B O 0.1918(8) 0.378(2) -0.0754(14) 0.075(7) Uiso 0.25 1 d . . P A 2
O12B O 0.216929 0.210690 -0.010680 0.107(10) Uiso 0.25 1 d . . P A 2

loop_
_atom_site_aniso_label
_atom_site_aniso_U_11
_atom_site_aniso_U_22
_atom_site_aniso_U_33
_atom_site_aniso_U_23
_atom_site_aniso_U_13
_atom_site_aniso_U_12
Gd1 0.02997(17) 0.03471(18) 0.03065(17) -0.00915(12) 0.02091(13) -0.01428(12)
Zn1 0.0234(3) 0.0364(4) 0.0224(3) -0.0023(3) 0.0101(3) -0.0108(3)
O1 0.047(3) 0.035(2) 0.063(3) 0.009(2) 0.031(2) -0.004(2)
O2 0.030(2) 0.036(2) 0.029(2) 0.0008(18) 0.0141(18) -0.0111(18)
O3 0.026(2) 0.047(3) 0.054(3) -0.012(2) 0.026(2) -0.0087(19)
O4 0.026(2) 0.035(2) 0.0227(19) -0.0083(16) 0.0121(17) -0.0086(17)
O5 0.058(3) 0.061(3) 0.042(3) -0.004(2) 0.034(2) 0.003(3)
O6 0.062(3) 0.050(3) 0.046(3) -0.002(2) 0.035(3) -0.003(2)
O7 0.069(4) 0.070(4) 0.059(3) -0.028(3) 0.041(3) -0.004(3)
O8 0.049(3) 0.050(3) 0.081(4) -0.014(3) 0.042(3) -0.013(2)
O9 0.045(3) 0.054(3) 0.074(4) -0.027(3) 0.031(3) -0.003(2)
O10 0.104(5) 0.066(4) 0.098(5) -0.033(4) 0.067(4) 0.004(4)
N1 0.026(2) 0.038(3) 0.022(2) -0.001(2) 0.011(2) -0.013(2)
N2 0.025(2) 0.036(3) 0.022(2) -0.002(2) 0.010(2) -0.013(2)
N3 0.018(2) 0.040(3) 0.032(3) 0.000(2) 0.010(2) -0.002(2)
N4 0.025(3) 0.048(3) 0.026(2) 0.000(2) 0.008(2) -0.012(2)
N5 0.035(3) 0.061(4) 0.033(3) 0.001(3) 0.027(2) 0.009(3)
N6 0.079(4) 0.028(3) 0.049(3) -0.008(2) 0.036(3) -0.004(3)
N7 0.079(4) 0.028(3) 0.049(3) -0.008(2) 0.036(3) -0.004(3)
C1 0.044(4) 0.047(4) 0.060(4) 0.018(4) 0.026(4) 0.009(3)
C2 0.030(3) 0.046(4) 0.044(4) 0.007(3) 0.021(3) -0.001(3)
C3 0.035(4) 0.067(5) 0.040(4) 0.026(4) 0.019(3) 0.012(3)
C4 0.030(3) 0.070(5) 0.031(3) 0.009(3) 0.016(3) -0.002(3)
C5 0.039(4) 0.107(7) 0.028(3) 0.018(4) 0.015(3) 0.010(4)
C6 0.037(3) 0.056(4) 0.027(3) 0.001(3) 0.016(3) -0.012(3)
C7 0.029(3) 0.043(4) 0.026(3) 0.001(3) 0.012(3) -0.013(3)
C8 0.024(3) 0.042(4) 0.028(3) 0.007(3) 0.011(2) -0.007(3)
C9 0.034(3) 0.041(4) 0.024(3) -0.002(3) 0.012(3) -0.018(3)
C10 0.025(3) 0.045(4) 0.022(3) -0.001(3) 0.010(2) -0.011(3)
C11 0.043(4) 0.055(4) 0.033(3) -0.007(3) 0.022(3) -0.006(3)
C12 0.048(4) 0.058(5) 0.045(4) -0.003(3) 0.024(3) 0.008(4)
C13 0.036(4) 0.047(4) 0.054(4) 0.006(3) 0.020(3) 0.005(3)
C14 0.022(3) 0.042(4) 0.033(3) 0.002(3) 0.010(3) -0.004(3)
C15 0.027(3) 0.053(4) 0.031(3) 0.011(3) 0.009(3) -0.004(3)
C16 0.030(3) 0.052(4) 0.022(3) 0.004(3) 0.007(3) -0.013(3)
C17 0.030(3) 0.041(4) 0.026(3) -0.003(3) 0.012(3) -0.011(3)
C18 0.018(3) 0.042(3) 0.023(3) -0.001(3) 0.005(2) -0.009(2)
C19 0.026(3) 0.046(4) 0.052(4) -0.010(3) 0.015(3) 0.002(3)
C20 0.024(3) 0.031(3) 0.037(3) -0.005(3) 0.012(3) -0.004(2)
C21 0.026(3) 0.037(3) 0.035(3) -0.004(3) 0.004(3) -0.006(3)
C22 0.043(4) 0.038(4) 0.027(3) -0.003(3) 0.011(3) -0.010(3)
C23 0.057(5) 0.065(5) 0.031(4) -0.006(3) 0.006(3) -0.020(4)
C24 0.037(3) 0.037(3) 0.029(3) -0.007(3) 0.015(3) -0.012(3)
C25 0.028(3) 0.031(3) 0.028(3) -0.004(2) 0.014(3) -0.005(2)
C26 0.025(3) 0.024(3) 0.029(3) -0.003(2) 0.010(2) -0.004(2)
C27 0.032(3) 0.034(3) 0.032(3) -0.004(3) 0.020(3) -0.006(3)
C28 0.026(3) 0.044(4) 0.052(4) -0.002(3) 0.015(3) 0.002(3)
C29 0.035(4) 0.098(7) 0.094(7) -0.039(6) 0.018(5) 0.016(4)
C30 0.038(5) 0.145(11) 0.145(11) -0.056(9) 0.030(6) 0.026(6)
C31 0.025(4) 0.116(9) 0.118(9) -0.020(7) 0.020(5) 0.008(5)
C32 0.021(3) 0.063(5) 0.071(5) 0.010(4) 0.013(3) 0.008(3)
C33 0.019(3) 0.080(6) 0.069(5) 0.019(5) -0.003(4) -0.013(4)
C34 0.031(4) 0.091(6) 0.043(4) 0.005(4) 0.002(3) -0.019(4)
C35 0.035(4) 0.076(5) 0.033(3) 0.000(3) 0.008(3) -0.024(4)
C36 0.023(3) 0.042(4) 0.046(4) 0.010(3) 0.009(3) -0.001(3)
C37 0.030(5) 0.025(4) 0.094(8) 0.000 0.046(5) 0.000
C38 0.053(10) 0.032(7) 0.106(13) -0.002(8) 0.054(9) 0.002(6)
O11A 0.033(5) 0.044(5) 0.035(5) -0.006(4) 0.025(4) -0.010(4)
O11B 0.020(4) 0.028(5) 0.056(6) -0.006(4) 0.021(4) 0.003(4)

loop_
_atom_type_symbol
_atom_type_description
_atom_type_scat_dispersion_real
_atom_type_scat_dispersion_imag
_atom_type_scat_source
C C 0.0033 0.0016 'International Tables Vol C Tables 4.2.6.8 and 6.1.1.4'
H H 0.0000 0.0000 'International Tables Vol C Tables 4.2.6.8 and 6.1.1.4'
N N 0.0061 0.0033 'International Tables Vol C Tables 4.2.6.8 and 6.1.1.4'
O O 0.0106 0.0060 'International Tables Vol C Tables 4.2.6.8 and 6.1.1.4'
Zn Zn 0.2839 1.4301 'International Tables Vol C Tables 4.2.6.8 and 6.1.1.4'
Gd Gd -0.1653 3.9035 'International Tables Vol C Tables 4.2.6.8 and 6.1.1.4'

loop_
_geom_angle_atom_site_label_1
_geom_angle_atom_site_label_2
_geom_angle_atom_site_label_3
_geom_angle
_geom_angle_site_symmetry_1
_geom_angle_site_symmetry_3
_geom_angle_publ_flag
O4 Gd1 O2 69.44(13) . . ?
O4 Gd1 O11B 148.83(9) . 2_655 ?
O2 Gd1 O11B 141.03(10) . 2_655 ?
O4 Gd1 O11A 139.0(2) . . ?
O2 Gd1 O11A 145.8(2) . . ?
O11B Gd1 O11A 21.9(2) 2_655 . ?
O4 Gd1 O1 136.28(14) . . ?
O2 Gd1 O1 73.24(14) . . ?
O11B Gd1 O1 69.04(11) 2_655 . ?
O11A Gd1 O1 84.4(2) . . ?
O4 Gd1 O9 87.28(17) . . ?
O2 Gd1 O9 122.25(16) . . ?
O11B Gd1 O9 70.59(13) 2_655 . ?
O11A Gd1 O9 84.1(2) . . ?
O1 Gd1 O9 93.98(18) . . ?
O4 Gd1 O3 73.22(14) . . ?
O2 Gd1 O3 137.86(15) . . ?
O11B Gd1 O3 79.51(11) 2_655 . ?
O11A Gd1 O3 65.9(2) . . ?
O1 Gd1 O3 148.53(15) . . ?
O9 Gd1 O3 73.77(16) . . ?
O4 Gd1 O5 119.45(16) . . ?
O2 Gd1 O5 81.41(15) . . ?
O11B Gd1 O5 80.05(12) 2_655 . ?
O11A Gd1 O5 67.9(2) . . ?
O1 Gd1 O5 75.39(17) . . ?
O9 Gd1 O5 150.65(18) . . ?
O3 Gd1 O5 101.00(15) . . ?
O4 Gd1 O6 71.95(14) . . ?
O2 Gd1 O6 77.99(16) . . ?
O11B Gd1 O6 113.90(11) 2_655 . ?
O11A Gd1 O6 92.7(2) . . ?
O1 Gd1 O6 121.29(16) . . ?
O9 Gd1 O6 144.18(17) . . ?
O3 Gd1 O6 72.43(15) . . ?
O5 Gd1 O6 50.21(16) . . ?
O4 Gd1 O8 75.12(15) . . ?
O2 Gd1 O8 72.25(15) . . ?
O11B Gd1 O8 104.55(11) 2_655 . ?
O11A Gd1 O8 125.4(2) . . ?
O1 Gd1 O8 72.44(17) . . ?
O9 Gd1 O8 50.52(16) . . ?
O3 Gd1 O8 115.99(16) . . ?
O5 Gd1 O8 142.99(18) . . ?
O6 Gd1 O8 141.56(15) . . ?
O4 Gd1 N5 95.09(15) . . ?
O2 Gd1 N5 75.61(15) . . ?
O11B Gd1 N5 99.36(11) 2_655 . ?
O11A Gd1 N5 82.0(2) . . ?
O1 Gd1 N5 97.00(16) . . ?
O9 Gd1 N5 161.31(16) . . ?
O3 Gd1 N5 89.13(14) . . ?
O5 Gd1 N5 24.97(15) . . ?
O6 Gd1 N5 25.58(15) . . ?
O8 Gd1 N5 147.83(15) . . ?
O4 Gd1 N6 79.20(15) . . ?
O2 Gd1 N6 96.92(17) . . ?
O11B Gd1 N6 88.37(12) 2_655 . ?
O11A Gd1 N6 106.0(2) . . ?
O1 Gd1 N6 83.53(17) . . ?
O9 Gd1 N6 25.48(17) . . ?
O3 Gd1 N6 94.61(17) . . ?
O5 Gd1 N6 158.45(18) . . ?
O6 Gd1 N6 150.69(15) . . ?
O8 Gd1 N6 25.09(17) . . ?
N5 Gd1 N6 171.93(17) . . ?
O2 Zn1 O4 77.65(15) . . ?
O2 Zn1 N3 109.20(18) . . ?
O4 Zn1 N3 83.73(16) . . ?
O2 Zn1 N1 81.75(17) . . ?
O4 Zn1 N1 106.59(16) . . ?
N3 Zn1 N1 166.66(18) . . ?
O2 Zn1 N4 97.77(17) . . ?
O4 Zn1 N4 157.59(18) . . ?
N3 Zn1 N4 77.06(18) . . ?
N1 Zn1 N4 94.25(19) . . ?
O2 Zn1 N2 153.83(17) . . ?
O4 Zn1 N2 94.18(16) . . ?
N3 Zn1 N2 94.31(18) . . ?
N1 Zn1 N2 76.81(18) . . ?
N4 Zn1 N2 98.61(18) . . ?
O2 Zn1 Gd1 38.86(10) . . ?
O4 Zn1 Gd1 38.82(10) . . ?
N3 Zn1 Gd1 99.13(13) . . ?
N1 Zn1 Gd1 94.19(12) . . ?
N4 Zn1 Gd1 133.43(14) . . ?
N2 Zn1 Gd1 127.89(12) . . ?
C1 O1 Gd1 123.1(4) . . ?
C1 O1 H1 118.5 . . ?
Gd1 O1 H1 118.5 . . ?
C8 O2 Zn1 123.3(3) . . ?
C8 O2 Gd1 124.4(3) . . ?
Zn1 O2 Gd1 106.50(16) . . ?
C19 O3 Gd1 121.5(3) . . ?
C19 O3 H3 119.2 . . ?
Gd1 O3 H3 119.2 . . ?
C26 O4 Zn1 123.5(3) . . ?
C26 O4 Gd1 124.7(3) . . ?
Zn1 O4 Gd1 106.35(15) . . ?
N5 O5 Gd1 97.0(3) . . ?
N5 O6 Gd1 93.5(4) . . ?
N6 O8 Gd1 93.3(4) . . ?
N6 O9 Gd1 99.0(4) . . ?
N7 O12A O12A 117.333(4) . 7 ?
C9 N1 C10 120.0(5) . . ?
C9 N1 Zn1 124.0(4) . . ?
C10 N1 Zn1 114.9(3) . . ?
C17 N2 C18 117.9(5) . . ?
C17 N2 Zn1 128.6(4) . . ?
C18 N2 Zn1 113.0(3) . . ?
C27 N3 C28 119.2(5) . . ?
C27 N3 Zn1 124.5(4) . . ?
C28 N3 Zn1 114.7(4) . . ?
C35 N4 C36 118.1(6) . . ?
C35 N4 Zn1 128.3(5) . . ?
C36 N4 Zn1 113.7(4) . . ?
O5 N5 O6 117.8(5) . . ?
O5 N5 O7 121.4(5) . . ?
O6 N5 O7 120.6(6) . . ?
O5 N5 Gd1 58.0(3) . . ?
O6 N5 Gd1 61.0(3) . . ?
O7 N5 Gd1 164.3(4) . . ?
O8 N6 O10 122.6(7) . . ?
O8 N6 O9 117.0(6) . . ?
O10 N6 O9 120.4(7) . . ?
O8 N6 Gd1 61.6(3) . . ?
O10 N6 Gd1 174.2(6) . . ?
O9 N6 Gd1 55.5(3) . . ?
O14 N7 O12B 125.079(1) . . ?
O14 N7 O12A 147.825(1) . . ?
O14 N7 O13A 118.578(3) . . ?
O12A N7 O13A 93.302(4) . . ?
O14 N7 O13B 95.4(10) . . ?
O12B N7 O13B 129.8(10) . . ?
O1 C1 C2 110.9(5) . . ?
O1 C1 H1A 109.5 . . ?
C2 C1 H1A 109.5 . . ?
O1 C1 H1B 109.5 . . ?
C2 C1 H1B 109.5 . . ?
H1A C1 H1B 108.1 . . ?
C3 C2 C8 119.7(6) . . ?
C3 C2 C1 123.5(6) . . ?
C8 C2 C1 116.8(6) . . ?
C4 C3 C2 123.0(6) . . ?
C4 C3 H3A 118.5 . . ?
C2 C3 H3A 118.5 . . ?
C6 C4 C3 117.2(6) . . ?
C6 C4 C5 122.1(7) . . ?
C3 C4 C5 120.7(7) . . ?
C4 C5 H5A 109.5 . . ?
C4 C5 H5B 109.5 . . ?
H5A C5 H5B 109.5 . . ?
C4 C5 H5C 109.5 . . ?
H5A C5 H5C 109.5 . . ?
H5B C5 H5C 109.5 . . ?
C4 C6 C7 122.7(7) . . ?
C4 C6 H6 118.7 . . ?
C7 C6 H6 118.7 . . ?
C8 C7 C6 118.9(6) . . ?
C8 C7 C9 123.3(5) . . ?
C6 C7 C9 117.7(6) . . ?
O2 C8 C2 119.4(6) . . ?
O2 C8 C7 122.1(5) . . ?
C2 C8 C7 118.5(5) . . ?
N1 C9 C7 125.0(6) . . ?
N1 C9 H9 117.5 . . ?
C7 C9 H9 117.5 . . ?
C11 C10 N1 125.8(5) . . ?
C11 C10 C18 118.5(6) . . ?
N1 C10 C18 115.7(5) . . ?
C10 C11 C12 121.3(6) . . ?
C10 C11 H11 119.3 . . ?
C12 C11 H11 119.3 . . ?
C13 C12 C11 121.5(7) . . ?
C13 C12 H12 119.2 . . ?
C11 C12 H12 119.2 . . ?
C12 C13 C14 119.6(7) . . ?
C12 C13 H13 120.2 . . ?
C14 C13 H13 120.2 . . ?
C13 C14 C15 123.6(6) . . ?
C13 C14 C18 119.5(6) . . ?
C15 C14 C18 116.9(6) . . ?
C16 C15 C14 120.2(6) . . ?
C16 C15 H15 119.9 . . ?
C14 C15 H15 119.9 . . ?
C15 C16 C17 119.4(6) . . ?
C15 C16 H16 120.3 . . ?
C17 C16 H16 120.3 . . ?
N2 C17 C16 123.1(6) . . ?
N2 C17 H17 118.5 . . ?
C16 C17 H17 118.5 . . ?
N2 C18 C14 122.6(5) . . ?
N2 C18 C10 117.9(5) . . ?
C14 C18 C10 119.5(6) . . ?
O3 C19 C20 109.2(5) . . ?
O3 C19 H19A 109.8 . . ?
C20 C19 H19A 109.8 . . ?
O3 C19 H19B 109.8 . . ?
C20 C19 H19B 109.8 . . ?
H19A C19 H19B 108.3 . . ?
C21 C20 C26 120.0(6) . . ?
C21 C20 C19 121.6(5) . . ?
C26 C20 C19 118.4(5) . . ?
C20 C21 C22 122.1(6) . . ?
C20 C21 H21 118.9 . . ?
C22 C21 H21 118.9 . . ?
C24 C22 C21 116.8(5) . . ?
C24 C22 C23 121.2(6) . . ?
C21 C22 C23 121.9(6) . . ?
C22 C23 H23A 109.5 . . ?
C22 C23 H23B 109.5 . . ?
H23A C23 H23B 109.5 . . ?
C22 C23 H23C 109.5 . . ?
H23A C23 H23C 109.5 . . ?
H23B C23 H23C 109.5 . . ?
C22 C24 C25 123.1(6) . . ?
C22 C24 H24 118.5 . . ?
C25 C24 H24 118.5 . . ?
C24 C25 C26 119.1(5) . . ?
C24 C25 C27 117.0(5) . . ?
C26 C25 C27 123.9(5) . . ?
O4 C26 C20 118.6(5) . . ?
O4 C26 C25 122.6(5) . . ?
C20 C26 C25 118.8(5) . . ?
N3 C27 C25 126.5(5) . . ?
N3 C27 H27 116.7 . . ?
C25 C27 H27 116.7 . . ?
C29 C28 C36 119.7(6) . . ?
C29 C28 N3 124.9(7) . . ?
C36 C28 N3 115.4(6) . . ?
C28 C29 C30 119.5(9) . . ?
C28 C29 H29 120.2 . . ?
C30 C29 H29 120.2 . . ?
C31 C30 C29 121.3(9) . . ?
C31 C30 H30 119.3 . . ?
C29 C30 H30 119.3 . . ?
C30 C31 C32 120.6(8) . . ?
C30 C31 H31 119.7 . . ?
C32 C31 H31 119.7 . . ?
C31 C32 C33 123.8(7) . . ?
C31 C32 C36 119.2(8) . . ?
C33 C32 C36 117.0(7) . . ?
C34 C33 C32 120.9(7) . . ?
C34 C33 H33 119.5 . . ?
C32 C33 H33 119.5 . . ?
C33 C34 C35 118.0(8) . . ?
C33 C34 H34 121.0 . . ?
C35 C34 H34 121.0 . . ?
N4 C35 C34 124.3(8) . . ?
N4 C35 H35 117.9 . . ?
C34 C35 H35 117.9 . . ?
N4 C36 C28 118.9(5) . . ?
N4 C36 C32 121.7(6) . . ?
C28 C36 C32 119.4(7) . . ?
O11A C37 O11A 79.9(10) 2_655 . ?
O11A C37 O11B 120.2(8) 2_655 2_655 ?
O11A C37 O11B 40.6(4) . 2_655 ?
O11A C37 O11B 40.6(4) 2_655 . ?
O11A C37 O11B 120.2(8) . . ?
O11B C37 O11B 160.7(7) 2_655 . ?
O11A C37 C38 123.8(7) 2_655 2_655 ?
O11A C37 C38 150.6(9) . 2_655 ?
O11B C37 C38 114.8(7) 2_655 2_655 ?
O11B C37 C38 83.8(6) . 2_655 ?
O11A C37 C38 150.6(9) 2_655 . ?
O11A C37 C38 123.8(7) . . ?
O11B C37 C38 83.8(6) 2_655 . ?
O11B C37 C38 114.8(7) . . ?
C38 C37 C38 42.7(12) 2_655 . ?
C37 C38 O11B 45.6(4) . 2_655 ?
C37 C38 H38A 109.5 . . ?
O11B C38 H38A 126.6 2_655 . ?
C37 C38 H38B 109.5 . . ?
O11B C38 H38B 63.9 2_655 . ?
H38A C38 H38B 109.5 . . ?
C37 C38 H38C 109.5 . . ?
O11B C38 H38C 122.9 2_655 . ?
H38A C38 H38C 109.5 . . ?
H38B C38 H38C 109.5 . . ?
C37 C38 H38C 124(3) . 2_655 ?
O11B C38 H38C 166(6) 2_655 2_655 ?
H38A C38 H38C 63.4 . 2_655 ?
H38B C38 H38C 125.4 . 2_655 ?
H38C C38 H38C 46.1 . 2_655 ?
O11B O11A C37 76.9(7) 2_655 . ?
O11B O11A O11A 126.5(5) 2_655 2_655 ?
C37 O11A O11A 50.0(5) . 2_655 ?
O11B O11A Gd1 78.4(5) 2_655 . ?
C37 O11A Gd1 148.3(6) . . ?
O11A O11A Gd1 145.2(5) 2_655 . ?
O11A O11B C37 62.5(6) 2_655 . ?
O11A O11B C38 112.4(7) 2_655 2_655 ?
C37 O11B C38 50.6(5) . 2_655 ?
O11A O11B Gd1 79.7(5) 2_655 2_655 ?
C37 O11B Gd1 137.4(3) . 2_655 ?
C38 O11B Gd1 150.5(5) 2_655 2_655 ?

loop_
_geom_bond_atom_site_label_1
_geom_bond_atom_site_label_2
_geom_bond_distance
_geom_bond_site_symmetry_2
_geom_bond_publ_flag
Gd1 O4 2.310(4) . ?
Gd1 O2 2.314(4) . ?
Gd1 O11B 2.3514(3) 2_655 ?
Gd1 O11A 2.361(8) . ?
Gd1 O1 2.402(5) . ?
Gd1 O9 2.428(5) . ?
Gd1 O3 2.449(4) . ?
Gd1 O5 2.468(4) . ?
Gd1 O6 2.530(5) . ?
Gd1 O8 2.565(5) . ?
Gd1 N5 2.889(5) . ?
Gd1 N6 2.910(6) . ?
Zn1 O2 2.096(4) . ?
Zn1 O4 2.105(4) . ?
Zn1 N3 2.125(5) . ?
Zn1 N1 2.128(5) . ?
Zn1 N4 2.180(5) . ?
Zn1 N2 2.195(5) . ?
O1 C1 1.452(8) . ?
O1 H1 0.9500 . ?
O2 C8 1.333(7) . ?
O3 C19 1.450(8) . ?
O3 H3 0.9500 . ?
O4 C26 1.334(6) . ?
O5 N5 1.229(7) . ?
O6 N5 1.249(7) . ?
O7 N5 1.261(7) . ?
O8 N6 1.236(8) . ?
O9 N6 1.267(8) . ?
O10 N6 1.235(7) . ?
O12A N7 1.28183(5) . ?
O12A O12A 1.58535(8) 7 ?
O14 N7 1.17025(6) . ?
N1 C9 1.299(7) . ?
N1 C10 1.415(8) . ?
N2 C17 1.317(7) . ?
N2 C18 1.372(8) . ?
N3 C27 1.288(7) . ?
N3 C28 1.420(7) . ?
N4 C35 1.317(8) . ?
N4 C36 1.353(9) . ?
N7 O12B 1.21704(5) . ?
N7 O13A 1.30790(5) . ?
N7 O13B 1.46(3) . ?
C1 C2 1.506(10) . ?
C1 H1A 0.9900 . ?
C1 H1B 0.9900 . ?
C2 C3 1.389(10) . ?
C2 C8 1.404(9) . ?
C3 C4 1.378(10) . ?
C3 H3A 0.9500 . ?
C4 C6 1.373(9) . ?
C4 C5 1.520(9) . ?
C5 H5A 0.9800 . ?
C5 H5B 0.9800 . ?
C5 H5C 0.9800 . ?
C6 C7 1.411(8) . ?
C6 H6 0.9500 . ?
C7 C8 1.409(9) . ?
C7 C9 1.439(9) . ?
C9 H9 0.9500 . ?
C10 C11 1.374(9) . ?
C10 C18 1.430(8) . ?
C11 C12 1.387(10) . ?
C11 H11 0.9500 . ?
C12 C13 1.362(10) . ?
C12 H12 0.9500 . ?
C13 C14 1.409(9) . ?
C13 H13 0.9500 . ?
C14 C15 1.412(9) . ?
C14 C18 1.414(8) . ?
C15 C16 1.347(10) . ?
C15 H15 0.9500 . ?
C16 C17 1.411(9) . ?
C16 H16 0.9500 . ?
C17 H17 0.9500 . ?
C19 C20 1.493(9) . ?
C19 H19A 0.9900 . ?
C19 H19B 0.9900 . ?
C20 C21 1.388(8) . ?
C20 C26 1.405(8) . ?
C21 C22 1.405(9) . ?
C21 H21 0.9500 . ?
C22 C24 1.376(9) . ?
C22 C23 1.511(9) . ?
C23 H23A 0.9800 . ?
C23 H23B 0.9800 . ?
C23 H23C 0.9800 . ?
C24 C25 1.403(8) . ?
C24 H24 0.9500 . ?
C25 C26 1.406(8) . ?
C25 C27 1.440(8) . ?
C27 H27 0.9500 . ?
C28 C29 1.366(11) . ?
C28 C36 1.417(9) . ?
C29 C30 1.415(12) . ?
C29 H29 0.9500 . ?
C30 C31 1.359(15) . ?
C30 H30 0.9500 . ?
C31 C32 1.377(13) . ?
C31 H31 0.9500 . ?
C32 C33 1.407(12) . ?
C32 C36 1.426(9) . ?
C33 C34 1.339(12) . ?
C33 H33 0.9500 . ?
C34 C35 1.406(10) . ?
C34 H34 0.9500 . ?
C35 H35 0.9500 . ?
C37 O11A 1.222(10) 2_655 ?
C37 O11A 1.222(10) . ?
C37 O11B 1.3424(15) 2_655 ?
C37 O11B 1.3425(15) . ?
C37 C38 1.452(15) 2_655 ?
C37 C38 1.452(15) . ?
C38 O11B 1.868(15) 2_655 ?
C38 H38A 0.9800 . ?
C38 H38B 0.9800 . ?
C38 H38C 0.9800 . ?
C38 H38C 0.79(3) 2_655 ?
O11A O11B 0.897(9) 2_655 ?
O11A O11A 1.570(16) 2_655 ?

loop_
_geom_torsion_atom_site_label_1
_geom_torsion_atom_site_label_2
_geom_torsion_atom_site_label_3
_geom_torsion_atom_site_label_4
_geom_torsion
_geom_torsion_site_symmetry_1
_geom_torsion_site_symmetry_2
_geom_torsion_site_symmetry_3
_geom_torsion_site_symmetry_4
_geom_torsion_publ_flag
Gd1 O5 N5 O6 -12.7(6) . . . . ?
Gd1 O5 N5 O7 161.5(5) . . . . ?
Gd1 O6 N5 O5 12.3(6) . . . . ?
Gd1 O6 N5 O7 -161.9(5) . . . . ?
Gd1 O8 N6 O10 -175.4(6) . . . . ?
Gd1 O8 N6 O9 4.3(6) . . . . ?
Gd1 O9 N6 O8 -4.6(7) . . . . ?
Gd1 O9 N6 O10 175.1(6) . . . . ?
O12A O12A N7 O14 -149.554(2) 7 . . . ?
O12A O12A N7 O13A 22.979(2) 7 . . . ?
Gd1 O1 C1 C2 -61.2(7) . . . . ?
O1 C1 C2 C3 -120.2(7) . . . . ?
O1 C1 C2 C8 59.4(8) . . . . ?
C8 C2 C3 C4 -0.8(10) . . . . ?
C1 C2 C3 C4 178.8(6) . . . . ?
C2 C3 C4 C6 -2.1(10) . . . . ?
C2 C3 C4 C5 -179.9(6) . . . . ?
C3 C4 C6 C7 2.6(9) . . . . ?
C5 C4 C6 C7 -179.6(6) . . . . ?
C4 C6 C7 C8 -0.3(9) . . . . ?
C4 C6 C7 C9 -176.9(6) . . . . ?
Zn1 O2 C8 C2 146.5(4) . . . . ?
Gd1 O2 C8 C2 -64.0(7) . . . . ?
Zn1 O2 C8 C7 -35.1(7) . . . . ?
Gd1 O2 C8 C7 114.5(5) . . . . ?
C3 C2 C8 O2 -178.4(5) . . . . ?
C1 C2 C8 O2 2.0(8) . . . . ?
C3 C2 C8 C7 3.1(9) . . . . ?
C1 C2 C8 C7 -176.5(5) . . . . ?
C6 C7 C8 O2 179.0(5) . . . . ?
C9 C7 C8 O2 -4.7(9) . . . . ?
C6 C7 C8 C2 -2.6(8) . . . . ?
C9 C7 C8 C2 173.8(6) . . . . ?
C10 N1 C9 C7 -175.2(5) . . . . ?
Zn1 N1 C9 C7 17.7(8) . . . . ?
C8 C7 C9 N1 13.8(9) . . . . ?
C6 C7 C9 N1 -169.8(6) . . . . ?
C9 N1 C10 C11 22.0(8) . . . . ?
Zn1 N1 C10 C11 -169.8(5) . . . . ?
C9 N1 C10 C18 -159.4(5) . . . . ?
Zn1 N1 C10 C18 8.8(6) . . . . ?
N1 C10 C11 C12 179.8(6) . . . . ?
C18 C10 C11 C12 1.3(9) . . . . ?
C10 C11 C12 C13 -0.6(11) . . . . ?
C11 C12 C13 C14 0.7(11) . . . . ?
C12 C13 C14 C15 177.5(6) . . . . ?
C12 C13 C14 C18 -1.6(9) . . . . ?
C13 C14 C15 C16 -178.4(6) . . . . ?
C18 C14 C15 C16 0.7(9) . . . . ?
C14 C15 C16 C17 -2.1(9) . . . . ?
C18 N2 C17 C16 -0.3(8) . . . . ?
Zn1 N2 C17 C16 -172.1(4) . . . . ?
C15 C16 C17 N2 1.9(9) . . . . ?
C17 N2 C18 C14 -1.1(8) . . . . ?
Zn1 N2 C18 C14 171.9(4) . . . . ?
C17 N2 C18 C10 176.6(5) . . . . ?
Zn1 N2 C18 C10 -10.3(6) . . . . ?
C13 C14 C18 N2 -179.9(5) . . . . ?
C15 C14 C18 N2 0.9(8) . . . . ?
C13 C14 C18 C10 2.4(8) . . . . ?
C15 C14 C18 C10 -176.8(5) . . . . ?
C11 C10 C18 N2 180.0(5) . . . . ?
N1 C10 C18 N2 1.3(7) . . . . ?
C11 C10 C18 C14 -2.2(8) . . . . ?
N1 C10 C18 C14 179.1(5) . . . . ?
Gd1 O3 C19 C20 -62.9(6) . . . . ?
O3 C19 C20 C21 -117.1(6) . . . . ?
O3 C19 C20 C26 62.2(7) . . . . ?
C26 C20 C21 C22 -0.2(9) . . . . ?
C19 C20 C21 C22 179.1(6) . . . . ?
C20 C21 C22 C24 -1.0(9) . . . . ?
C20 C21 C22 C23 179.1(6) . . . . ?
C21 C22 C24 C25 1.3(10) . . . . ?
C23 C22 C24 C25 -178.9(6) . . . . ?
C22 C24 C25 C26 -0.3(9) . . . . ?
C22 C24 C25 C27 178.4(6) . . . . ?
Zn1 O4 C26 C20 146.5(4) . . . . ?
Gd1 O4 C26 C20 -63.3(6) . . . . ?
Zn1 O4 C26 C25 -35.4(7) . . . . ?
Gd1 O4 C26 C25 114.8(5) . . . . ?
C21 C20 C26 O4 179.4(5) . . . . ?
C19 C20 C26 O4 0.1(8) . . . . ?
C21 C20 C26 C25 1.3(9) . . . . ?
C19 C20 C26 C25 -178.1(5) . . . . ?
C24 C25 C26 O4 -179.1(5) . . . . ?
C27 C25 C26 O4 2.3(9) . . . . ?
C24 C25 C26 C20 -1.0(8) . . . . ?
C27 C25 C26 C20 -179.6(6) . . . . ?
C28 N3 C27 C25 178.8(6) . . . . ?
Zn1 N3 C27 C25 13.9(9) . . . . ?
C24 C25 C27 N3 -169.4(6) . . . . ?
C26 C25 C27 N3 9.2(10) . . . . ?
C27 N3 C28 C29 21.0(11) . . . . ?
Zn1 N3 C28 C29 -172.7(8) . . . . ?
C27 N3 C28 C36 -160.7(6) . . . . ?
Zn1 N3 C28 C36 5.6(7) . . . . ?
C36 C28 C29 C30 4.9(16) . . . . ?
N3 C28 C29 C30 -176.9(10) . . . . ?
C28 C29 C30 C31 -2(2) . . . . ?
C29 C30 C31 C32 -1(2) . . . . ?
C30 C31 C32 C33 -178.8(11) . . . . ?
C30 C31 C32 C36 1.4(17) . . . . ?
C31 C32 C33 C34 179.5(10) . . . . ?
C36 C32 C33 C34 -0.6(12) . . . . ?
C32 C33 C34 C35 -0.4(13) . . . . ?
C36 N4 C35 C34 -1.1(11) . . . . ?
Zn1 N4 C35 C34 180.0(6) . . . . ?
C33 C34 C35 N4 1.3(12) . . . . ?
C35 N4 C36 C28 178.9(6) . . . . ?
Zn1 N4 C36 C28 -2.0(8) . . . . ?
C35 N4 C36 C32 0.0(10) . . . . ?
Zn1 N4 C36 C32 179.1(5) . . . . ?
C29 C28 C36 N4 176.1(8) . . . . ?
N3 C28 C36 N4 -2.3(9) . . . . ?
C29 C28 C36 C32 -5.0(11) . . . . ?
N3 C28 C36 C32 176.6(6) . . . . ?
C31 C32 C36 N4 -179.3(8) . . . . ?
C33 C32 C36 N4 0.8(11) . . . . ?
C31 C32 C36 C28 1.8(12) . . . . ?
C33 C32 C36 C28 -178.0(7) . . . . ?
O11A C37 C38 O11B -147.0(14) 2_655 . . 2_655 ?
O11A C37 C38 O11B -7.6(8) . . . 2_655 ?
O11B C37 C38 O11B -174.8(3) . . . 2_655 ?
C38 C37 C38 O11B 138(2) 2_655 . . 2_655 ?
O11A C37 O11A O11B 172.7(9) 2_655 . . 2_655 ?
O11B C37 O11A O11B 178.2(2) . . . 2_655 ?
C38 C37 O11A O11B -40.6(17) 2_655 . . 2_655 ?
C38 C37 O11A O11B 11.6(12) . . . 2_655 ?
O11B C37 O11A O11A -172.7(9) 2_655 . . 2_655 ?
O11B C37 O11A O11A 5.5(7) . . . 2_655 ?
C38 C37 O11A O11A 146.7(14) 2_655 . . 2_655 ?
C38 C37 O11A O11A -161.1(10) . . . 2_655 ?
O11A C37 O11A Gd1 132.9(15) 2_655 . . . ?
O11B C37 O11A Gd1 -39.8(9) 2_655 . . . ?
O11B C37 O11A Gd1 138.4(10) . . . . ?
C38 C37 O11A Gd1 -80.4(18) 2_655 . . . ?
C38 C37 O11A Gd1 -28.2(17) . . . . ?
O11A C37 O11B O11A -8.3(10) . . . 2_655 ?
O11B C37 O11B O11A -4.8(6) 2_655 . . 2_655 ?
C38 C37 O11B O11A -170.3(10) 2_655 . . 2_655 ?
C38 C37 O11B O11A 159.4(10) . . . 2_655 ?
O11A C37 O11B C38 170.3(10) 2_655 . . 2_655 ?
O11A C37 O11B C38 162.0(9) . . . 2_655 ?
O11B C37 O11B C38 165.6(8) 2_655 . . 2_655 ?
C38 C37 O11B C38 -30.2(16) . . . 2_655 ?
O11A C37 O11B Gd1 30.0(6) 2_655 . . 2_655 ?
O11A C37 O11B Gd1 21.6(5) . . . 2_655 ?
O11B C37 O11B Gd1 25.21(17) 2_655 . . 2_655 ?
C38 C37 O11B Gd1 -140.4(8) 2_655 . . 2_655 ?
C38 C37 O11B Gd1 -170.6(8) . . . 2_655 ?
